data_4346181
loop_
_publ_author_name
'Cherutoi, Jackson K.'
'Sandifer, Jace D.'
'Pokharel, Uttam R.'
'Fronczek, Frank R.'
'Pakhomova, Svetlana'
'Maverick, Andrew W.'

_publ_section_title
;
 Externally and Internally Functionalized Copper(II) \b-Diketonate
 Molecular Squares.
;
_journal_issue 16
_journal_name_full 'Inorganic chemistry'
_journal_page_first 7791
_journal_page_last 7802
_journal_paper_doi 10.1021/acs.inorgchem.5b00792
_journal_volume 54
_journal_year 2015
_chemical_formula_moiety 'C84 H104 Cu4 O20, 6.75(C2 H3 N)'
_chemical_formula_sum 'C97.5 H124.25 Cu4 N6.75 O20'
_chemical_formula_weight 1964.95
_chemical_name_common
;
 tetrakis(2-methoxy-1,3-phenylenebis(dipropionylmethanato))tetracopper
 acetonitrile solvate
;
_space_group_IT_number 126
_space_group_name_Hall '-P 4a 2bc'
_space_group_name_H-M_alt 'P 4/n n c :2'
_symmetry_cell_setting tetragonal
_symmetry_space_group_name_Hall '-P 4a 2bc'
_symmetry_space_group_name_H-M 'P 4/n n c :2'
_atom_sites_solution_hydrogens geom
_atom_sites_solution_primary direct
_atom_sites_solution_secondary difmap
_audit_creation_method SHELXL-97
_cell_angle_alpha 90
_cell_angle_beta 90
_cell_angle_gamma 90
_cell_formula_units_Z 4
_cell_length_a 25.5002(6)
_cell_length_b 25.5002(6)
_cell_length_c 17.3192(6)
_cell_measurement_reflns_used 9147
_cell_measurement_temperature 90.0(5)
_cell_measurement_theta_max 68.28
_cell_measurement_theta_min 4.64
_cell_volume 11262.0(5)
_computing_cell_refinement 'Bruker SAINT'
_computing_data_collection 'Bruker APEX2'
_computing_data_reduction 'Bruker SAINT'
_computing_molecular_graphics 'ORTEP-3 for Windows (Farrugia, 1997)'
_computing_publication_material 'SHELXL-97 (Sheldrick, 2008)'
_computing_structure_refinement 'SHELXL-97 (Sheldrick, 2008)'
_computing_structure_solution 'SHELXS-97 (Sheldrick, 2008)'
_diffrn_ambient_temperature 90.0(5)
_diffrn_measured_fraction_theta_full 0.999
_diffrn_measured_fraction_theta_max 0.990
_diffrn_measurement_device_type 'Bruker Kappa APEX-II CCD'
_diffrn_measurement_method '\f and \w scans'
_diffrn_radiation_monochromator graphite
_diffrn_radiation_source 'fine-focus sealed tube'
_diffrn_radiation_type CuK\a
_diffrn_radiation_wavelength 1.54184
_diffrn_reflns_av_R_equivalents 0.047
_diffrn_reflns_av_sigmaI/netI 0.0190
_diffrn_reflns_limit_h_max 21
_diffrn_reflns_limit_h_min 0
_diffrn_reflns_limit_k_max 30
_diffrn_reflns_limit_k_min 0
_diffrn_reflns_limit_l_max 20
_diffrn_reflns_limit_l_min 0
_diffrn_reflns_number 87833
_diffrn_reflns_theta_full 67.00
_diffrn_reflns_theta_max 69.37
_diffrn_reflns_theta_min 2.45
_exptl_absorpt_coefficient_mu 1.349
_exptl_absorpt_correction_T_max 0.7933
_exptl_absorpt_correction_T_min 0.6496
_exptl_absorpt_correction_type multi-scan
_exptl_absorpt_process_details 'SADABS (Sheldrick, 2002)'
_exptl_crystal_colour blue
_exptl_crystal_density_diffrn 1.159
_exptl_crystal_density_method 'not measured'
_exptl_crystal_description 'rectangular prism'
_exptl_crystal_F_000 4130
_exptl_crystal_size_max 0.35
_exptl_crystal_size_mid 0.29
_exptl_crystal_size_min 0.18
_platon_squeeze_details
;
The electron density removed by SQUEEZE corresponds to 27 molecules of
acetonitrile per unit cell, or 6.75 per Cu4(ligand)4 molecule. The disordered
solvent is included in the formula and density, but not in the model.
;
_refine_diff_density_max 0.524
_refine_diff_density_min -0.346
_refine_diff_density_rms 0.064
_refine_ls_extinction_method none
_refine_ls_goodness_of_fit_ref 1.069
_refine_ls_hydrogen_treatment constr
_refine_ls_matrix_type full
_refine_ls_number_parameters 269
_refine_ls_number_reflns 5236
_refine_ls_number_restraints 6
_refine_ls_restrained_S_all 1.069
_refine_ls_R_factor_all 0.0465
_refine_ls_R_factor_gt 0.0435
_refine_ls_shift/su_max 0.002
_refine_ls_shift/su_mean 0.000
_refine_ls_structure_factor_coef Fsqd
_refine_ls_weighting_details 'calc w=1/[\s^2^(Fo^2^)+(0.0903P)^2^+4.4132P] where P=(Fo^2^+2Fc^2^)/3'
_refine_ls_weighting_scheme calc
_refine_ls_wR_factor_gt 0.1362
_refine_ls_wR_factor_ref 0.1392
_reflns_number_gt 4704
_reflns_number_total 5236
_reflns_threshold_expression I>2\s(I)
_cod_data_source_file ic5b00792_si_002.cif
_cod_data_source_block cpd13_JCheru15
_cod_depositor_comments
;
The following automatic conversions were performed:

data item '_symmetry_cell_setting' value 'Tetragonal' was changed to
'tetragonal' in accordance with the
/home/saulius/struct/COD-crude-data/automatic-downloads/DataCite-retrospective/ACS/depositions/lib/dictionaries/cif_core.dic
dictionary named 'cif_core.dic' version 2.4.2 last updated on
2011-04-26.

Automatic conversion script
Id: cif_fix_values 6909 2019-04-08 15:41:33Z antanas 
;
_cod_original_sg_symbol_H-M P4/nnc
_cod_original_formula_sum 'C97.50 H124.25 Cu4 N6.75 O20'
_cod_database_code 4346181

loop_
_symmetry_equiv_pos_as_xyz
'x, y, z'
'-y+1/2, x, z'
'y, -x+1/2, z'
'x, -y+1/2, -z+1/2'
'-x+1/2, y, -z+1/2'
'-x+1/2, -y+1/2, z'
'y, x, -z+1/2'
'-y+1/2, -x+1/2, -z+1/2'
'-x, -y, -z'
'y-1/2, -x, -z'
'-y, x-1/2, -z'
'-x, y-1/2, z-1/2'
'x-1/2, -y, z-1/2'
'x-1/2, y-1/2, -z'
'-y, -x, z-1/2'
'y-1/2, x-1/2, z-1/2'

loop_
_atom_site_label
_atom_site_type_symbol
_atom_site_fract_x
_atom_site_fract_y
_atom_site_fract_z
_atom_site_U_iso_or_equiv
_atom_site_adp_type
_atom_site_occupancy
_atom_site_symmetry_multiplicity
_atom_site_calc_flag
_atom_site_refinement_flags
_atom_site_disorder_assembly
_atom_site_disorder_group
Cu1 Cu 0.983310(11) 0.408543(11) 0.489717(18) 0.03198(14) Uani 1 1 d . . .
O1 O 0.96576(6) 0.44952(6) 0.57641(8) 0.0396(3) Uani 1 1 d . . .
O2 O 0.94695(6) 0.45388(6) 0.42162(8) 0.0428(4) Uani 1 1 d . A .
O3 O 0.63166(5) 0.50447(5) 0.59733(7) 0.0335(3) Uani 1 1 d . A .
O4 O 0.63984(6) 0.51562(8) 0.44109(9) 0.0526(4) Uani 1 1 d . A .
O5 O 0.79601(6) 0.47178(6) 0.50281(9) 0.0441(4) Uani 1 1 d . . .
C1 C 0.91926(9) 0.50363(9) 0.66152(13) 0.0455(5) Uani 1 1 d . . .
H1A H 0.9426 0.5338 0.6722 0.055 Uiso 1 1 calc R . .
H1B H 0.8826 0.5163 0.6646 0.055 Uiso 1 1 calc R . .
C2 C 0.92971(8) 0.48412(8) 0.58034(12) 0.0355(4) Uani 1 1 d . . .
C3 C 0.90167(8) 0.50388(9) 0.51704(12) 0.0348(4) Uani 1 1 d . A .
C4 C 0.91340(9) 0.48857(9) 0.44083(14) 0.0429(5) Uani 1 1 d D . .
C5A C 0.8815(2) 0.5093(3) 0.3732(4) 0.0409(16) Uani 0.615(8) 1 d PD A 1
H5A1 H 0.8817 0.4837 0.3302 0.049 Uiso 0.615(8) 1 calc PR A 1
H5A2 H 0.8448 0.5156 0.3890 0.049 Uiso 0.615(8) 1 calc PR A 1
C5B C 0.8967(4) 0.5245(4) 0.3732(6) 0.046(3) Uani 0.385(8) 1 d PD A 2
H5B1 H 0.8800 0.5568 0.3933 0.055 Uiso 0.385(8) 1 calc PR A 2
H5B2 H 0.9277 0.5346 0.3421 0.055 Uiso 0.385(8) 1 calc PR A 2
C6 C 0.85712(7) 0.54086(8) 0.53067(12) 0.0340(4) Uani 1 1 d . . .
C7 C 0.80522(8) 0.52291(8) 0.52559(12) 0.0344(4) Uani 1 1 d . A .
C8 C 0.76226(7) 0.55574(8) 0.53881(11) 0.0341(4) Uani 1 1 d . . .
C9 C 0.77223(7) 0.60814(8) 0.55719(13) 0.0382(4) Uani 1 1 d . A .
H9 H 0.7437 0.6314 0.5657 0.046 Uiso 1 1 calc R . .
C10 C 0.82328(8) 0.62660(8) 0.56320(14) 0.0415(5) Uani 1 1 d . . .
H10 H 0.8295 0.6622 0.5764 0.050 Uiso 1 1 calc R A .
C11 C 0.86500(7) 0.59330(8) 0.55000(13) 0.0378(4) Uani 1 1 d . A .
H11 H 0.8998 0.6064 0.5542 0.045 Uiso 1 1 calc R . .
C12 C 0.70092(7) 0.52986(8) 0.67709(11) 0.0348(4) Uani 1 1 d . A .
H12A H 0.7395 0.5336 0.6737 0.042 Uiso 1 1 calc R . .
H12B H 0.6931 0.4986 0.7089 0.042 Uiso 1 1 calc R . .
C13 C 0.67864(7) 0.52234(7) 0.59717(11) 0.0319(4) Uani 1 1 d . . .
C14 C 0.70746(7) 0.53580(8) 0.53097(12) 0.0358(4) Uani 1 1 d . A .
C15 C 0.68551(9) 0.53247(11) 0.45642(13) 0.0501(5) Uani 1 1 d D . .
C16 C 0.7183(3) 0.5490(4) 0.3877(4) 0.0805(15) Uani 0.82 1 d PD A .
H16A H 0.7533 0.5324 0.3914 0.121 Uiso 0.52 1 calc PR B 1
H16B H 0.7234 0.5875 0.3893 0.121 Uiso 0.52 1 calc PR B 1
H16C H 0.7404 0.5192 0.3710 0.121 Uiso 0.30 1 calc PR B 3
H16D H 0.7419 0.5780 0.4033 0.121 Uiso 0.30 1 calc PR B 3
C16A C 0.7093(19) 0.5564(15) 0.383(2) 0.0805(15) Uani 0.18 1 d PD A 2
H16E H 0.7472 0.5594 0.3948 0.097 Uiso 0.18 1 d PR A 2
H16F H 0.7063 0.5358 0.3352 0.097 Uiso 0.18 1 d PR A 2
C20A C 0.6931(3) 0.5340(3) 0.3105(4) 0.0920(18) Uiso 0.52 1 d PD A 1
H20A H 0.7159 0.5454 0.2681 0.138 Uiso 0.52 1 d PR A 1
H20B H 0.6584 0.5502 0.3048 0.138 Uiso 0.52 1 d PR A 1
H20C H 0.6895 0.4957 0.3092 0.138 Uiso 0.52 1 d PR A 1
C20B C 0.6834(5) 0.5675(6) 0.3184(7) 0.0920(18) Uiso 0.30 1 d PD A 3
H20D H 0.7059 0.5775 0.2749 0.138 Uiso 0.30 1 calc PR A 3
H20E H 0.6622 0.5977 0.3343 0.138 Uiso 0.30 1 calc PR A 3
H20F H 0.6601 0.5388 0.3026 0.138 Uiso 0.30 1 calc PR A 3
C20C C 0.6966(9) 0.6155(9) 0.3691(14) 0.0920(18) Uiso 0.18 1 d PD A 2
H20G H 0.7175 0.6300 0.3267 0.138 Uiso 0.18 1 d PR A 2
H20H H 0.7005 0.6378 0.4148 0.138 Uiso 0.18 1 d PR A 2
H20I H 0.6597 0.6142 0.3539 0.138 Uiso 0.18 1 d PR A 2
C17 C 0.92763(14) 0.46289(12) 0.72231(15) 0.0711(9) Uani 1 1 d . . .
H17A H 0.9202 0.4780 0.7732 0.107 Uiso 1 1 calc R . .
H17B H 0.9641 0.4508 0.7206 0.107 Uiso 1 1 calc R . .
H17C H 0.9041 0.4332 0.7130 0.107 Uiso 1 1 calc R . .
C18A C 0.9069(2) 0.5594(3) 0.3489(4) 0.083(2) Uani 0.615(8) 1 d PD A 1
H18A H 0.8880 0.5739 0.3044 0.125 Uiso 0.615(8) 1 calc PR A 1
H18B H 0.9434 0.5526 0.3345 0.125 Uiso 0.615(8) 1 calc PR A 1
H18C H 0.9058 0.5845 0.3917 0.125 Uiso 0.615(8) 1 calc PR A 1
C18B C 0.8590(3) 0.4946(4) 0.3255(5) 0.091(4) Uani 0.385(8) 1 d PD A 2
H18D H 0.8469 0.5166 0.2827 0.137 Uiso 0.385(8) 1 calc PR A 2
H18E H 0.8290 0.4842 0.3573 0.137 Uiso 0.385(8) 1 calc PR A 2
H18F H 0.8763 0.4633 0.3048 0.137 Uiso 0.385(8) 1 calc PR A 2
C19 C 0.67769(8) 0.57869(8) 0.71603(12) 0.0403(4) Uani 1 1 d . . .
H19A H 0.6899 0.6102 0.6891 0.060 Uiso 1 1 calc R A .
H19B H 0.6890 0.5800 0.7701 0.060 Uiso 1 1 calc R . .
H19C H 0.6393 0.5770 0.7138 0.060 Uiso 1 1 calc R . .
C21 C 0.79311(10) 0.43549(9) 0.56454(16) 0.0553(6) Uani 1 1 d . . .
H21A H 0.8263 0.4357 0.5931 0.083 Uiso 1 1 calc R . .
H21B H 0.7866 0.4003 0.5440 0.083 Uiso 1 1 calc R . .
H21C H 0.7644 0.4454 0.5992 0.083 Uiso 1 1 calc R . .

loop_
_atom_site_aniso_label
_atom_site_aniso_U_11
_atom_site_aniso_U_22
_atom_site_aniso_U_33
_atom_site_aniso_U_23
_atom_site_aniso_U_13
_atom_site_aniso_U_12
Cu1 0.03225(19) 0.02820(19) 0.0355(2) -0.00382(10) 0.00169(10) 0.00524(10)
O1 0.0408(8) 0.0394(7) 0.0385(7) -0.0061(6) -0.0014(6) 0.0122(6)
O2 0.0451(8) 0.0467(8) 0.0365(7) -0.0049(6) 0.0019(6) 0.0181(6)
O3 0.0279(6) 0.0360(7) 0.0367(7) -0.0016(5) -0.0034(5) -0.0050(5)
O4 0.0339(8) 0.0870(13) 0.0370(8) 0.0017(7) -0.0036(6) -0.0200(7)
O5 0.0385(8) 0.0379(8) 0.0560(9) -0.0132(6) 0.0001(6) -0.0005(6)
C1 0.0505(12) 0.0466(12) 0.0395(11) -0.0090(9) -0.0006(9) 0.0158(10)
C2 0.0329(10) 0.0339(10) 0.0397(10) -0.0043(7) 0.0011(8) 0.0052(7)
C3 0.0265(9) 0.0369(10) 0.0411(11) -0.0054(8) 0.0017(7) 0.0044(8)
C4 0.0405(11) 0.0482(12) 0.0399(12) -0.0044(9) 0.0000(9) 0.0139(9)
C5A 0.033(3) 0.045(4) 0.044(3) -0.006(2) -0.001(2) 0.008(2)
C5B 0.050(6) 0.048(7) 0.039(4) 0.002(4) 0.006(4) 0.020(5)
C6 0.0265(9) 0.0369(10) 0.0385(9) -0.0040(8) 0.0002(7) 0.0051(7)
C7 0.0305(10) 0.0329(10) 0.0397(10) -0.0060(8) -0.0002(8) 0.0009(7)
C8 0.0250(9) 0.0381(10) 0.0393(10) -0.0019(8) -0.0005(7) 0.0004(7)
C9 0.0261(9) 0.0344(10) 0.0541(12) 0.0006(8) 0.0012(8) 0.0050(7)
C10 0.0313(10) 0.0308(9) 0.0624(13) -0.0022(9) 0.0047(9) 0.0001(8)
C11 0.0251(9) 0.0367(10) 0.0517(12) -0.0026(8) 0.0018(8) -0.0005(7)
C12 0.0276(9) 0.0357(9) 0.0411(10) -0.0003(8) -0.0044(7) -0.0025(7)
C13 0.0268(9) 0.0274(8) 0.0417(10) -0.0018(7) -0.0037(7) 0.0019(7)
C14 0.0252(9) 0.0393(10) 0.0428(10) -0.0037(8) -0.0019(8) -0.0011(7)
C15 0.0336(11) 0.0736(16) 0.0432(12) -0.0008(11) 0.0000(9) -0.0104(10)
C16 0.043(4) 0.152(4) 0.0470(17) 0.014(2) -0.002(2) -0.033(2)
C16A 0.043(4) 0.152(4) 0.0470(17) 0.014(2) -0.002(2) -0.033(2)
C17 0.103(2) 0.0687(18) 0.0416(13) -0.0017(11) 0.0056(13) 0.0305(18)
C18A 0.095(4) 0.077(4) 0.078(4) 0.025(3) -0.038(3) -0.015(3)
C18B 0.068(5) 0.156(10) 0.050(4) -0.023(5) -0.014(4) 0.049(6)
C19 0.0379(10) 0.0427(11) 0.0402(10) -0.0033(8) -0.0032(8) 0.0002(8)
C21 0.0522(13) 0.0352(11) 0.0786(17) -0.0059(11) 0.0043(12) -0.0020(9)

loop_
_atom_type_symbol
_atom_type_description
_atom_type_scat_dispersion_real
_atom_type_scat_dispersion_imag
_atom_type_scat_source
C C 0.0181 0.0091 'International Tables Vol C Tables 4.2.6.8 and 6.1.1.4'
H H 0.0000 0.0000 'International Tables Vol C Tables 4.2.6.8 and 6.1.1.4'
N N 0.0311 0.0180 'International Tables Vol C Tables 4.2.6.8 and 6.1.1.4'
O O 0.0492 0.0322 'International Tables Vol C Tables 4.2.6.8 and 6.1.1.4'
Cu Cu -1.9646 0.5888 'International Tables Vol C Tables 4.2.6.8 and 6.1.1.4'

loop_
_geom_angle_atom_site_label_1
_geom_angle_atom_site_label_2
_geom_angle_atom_site_label_3
_geom_angle
_geom_angle_site_symmetry_1
_geom_angle_site_symmetry_3
O1 Cu1 O2 92.37(6) . .
O1 Cu1 O3 177.19(6) . 10_666
O2 Cu1 O3 88.53(6) . 10_666
O1 Cu1 O4 87.74(6) . 10_666
O2 Cu1 O4 176.08(8) . 10_666
O3 Cu1 O4 91.54(6) 10_666 10_666
C2 O1 Cu1 126.69(13) . .
C4 O2 Cu1 126.12(15) . .
C13 O3 Cu1 127.09(12) . 11_656
C15 O4 Cu1 127.46(15) . 11_656
C7 O5 C21 114.20(17) . .
C17 C1 C2 113.60(19) . .
C17 C1 H1A 108.8 . .
C2 C1 H1A 108.8 . .
C17 C1 H1B 108.8 . .
C2 C1 H1B 108.8 . .
H1A C1 H1B 107.7 . .
O1 C2 C3 125.03(18) . .
O1 C2 C1 113.78(18) . .
C3 C2 C1 121.18(17) . .
C2 C3 C4 121.65(18) . .
C2 C3 C6 119.38(18) . .
C4 C3 C6 118.95(19) . .
O2 C4 C3 125.4(2) . .
O2 C4 C5A 113.5(4) . .
C3 C4 C5A 120.8(3) . .
O2 C4 C5B 113.5(5) . .
C3 C4 C5B 119.1(5) . .
C18A C5A C4 106.5(4) . .
C18A C5A H5A1 110.4 . .
C4 C5A H5A1 110.4 . .
C18A C5A H5A2 110.4 . .
C4 C5A H5A2 110.4 . .
H5A1 C5A H5A2 108.6 . .
C18B C5B C4 107.2(8) . .
C18B C5B H5B1 110.3 . .
C4 C5B H5B1 110.3 . .
C18B C5B H5B2 110.3 . .
C4 C5B H5B2 110.3 . .
H5B1 C5B H5B2 108.5 . .
C11 C6 C7 117.67(17) . .
C11 C6 C3 122.26(17) . .
C7 C6 C3 120.06(18) . .
O5 C7 C8 118.60(17) . .
O5 C7 C6 119.07(17) . .
C8 C7 C6 122.24(18) . .
C9 C8 C7 117.88(17) . .
C9 C8 C14 121.11(17) . .
C7 C8 C14 120.98(17) . .
C10 C9 C8 120.81(18) . .
C10 C9 H9 119.6 . .
C8 C9 H9 119.6 . .
C11 C10 C9 120.10(19) . .
C11 C10 H10 119.9 . .
C9 C10 H10 119.9 . .
C10 C11 C6 121.28(18) . .
C10 C11 H11 119.4 . .
C6 C11 H11 119.4 . .
C13 C12 C19 111.15(16) . .
C13 C12 H12A 109.4 . .
C19 C12 H12A 109.4 . .
C13 C12 H12B 109.4 . .
C19 C12 H12B 109.4 . .
H12A C12 H12B 108.0 . .
O3 C13 C14 125.29(17) . .
O3 C13 C12 113.28(16) . .
C14 C13 C12 121.39(16) . .
C13 C14 C15 121.68(18) . .
C13 C14 C8 119.91(18) . .
C15 C14 C8 118.38(18) . .
O4 C15 C14 125.2(2) . .
O4 C15 C16 115.9(4) . .
C14 C15 C16 118.9(4) . .
O4 C15 C16A 109(2) . .
C14 C15 C16A 125(2) . .
C15 C16 C20A 112.6(7) . .
C15 C16 C20B 111.8(7) . .
C15 C16 C20C 103.4(8) . .
C15 C16 H16A 109.1 . .
C20A C16 H16A 109.1 . .
C15 C16 H16B 109.1 . .
C20A C16 H16B 109.1 . .
H16A C16 H16B 107.8 . .
C15 C16 H16C 109.3 . .
C20B C16 H16C 109.3 . .
C15 C16 H16D 109.3 . .
C20A C16 H16D 132.8 . .
C20B C16 H16D 109.3 . .
H16C C16 H16D 107.9 . .
C15 C16 H16E 119.0 . .
C20B C16 H16E 123.2 . .
C15 C16 H16F 116.4 . .
H16A C16 H16F 100.7 . .
H16B C16 H16F 113.1 . .
H16E C16 H16F 121.9 . .
C15 C16A C20C 116(2) . .
C15 C16A H16E 104.8 . .
C15 C16A H16F 117.2 . .
C20C C16A H16F 111.2 . .
H16E C16A H16F 106.4 . .
C16 C20A H20A 109.3 . .
H16F C20A H20A 101.1 . .
C16 C20A H20B 111.1 . .
H16F C20A H20B 126.8 . .
H20A C20A H20B 109.5 . .
C16 C20A H20C 108.0 . .
H20A C20A H20C 109.5 . .
H20B C20A H20C 109.5 . .
C16 C20B H20B 120.4 . .
C16 C20B H20D 109.5 . .
H20B C20B H20D 112.2 . .
C16 C20B H20E 109.5 . .
H20D C20B H20E 109.5 . .
C16 C20B H20F 109.5 . .
H20D C20B H20F 109.5 . .
H20E C20B H20F 109.5 . .
H20B C20B H20I 103.9 . .
H20D C20B H20I 110.5 . .
H20F C20B H20I 118.2 . .
C16A C20C C16 6(2) . .
C16A C20C H20G 111.7 . .
C16 C20C H20G 108.6 . .
C16A C20C H20H 114.3 . .
C16 C20C H20H 111.7 . .
H20G C20C H20H 109.5 . .
C16A C20C H20I 102.1 . .
C16 C20C H20I 108.1 . .
H20G C20C H20I 109.5 . .
H20H C20C H20I 109.5 . .
C1 C17 H17A 109.5 . .
C1 C17 H17B 109.5 . .
H17A C17 H17B 109.5 . .
C1 C17 H17C 109.5 . .
H17A C17 H17C 109.5 . .
H17B C17 H17C 109.5 . .
C5A C18A H18A 109.5 . .
C5A C18A H18B 109.5 . .
H18A C18A H18B 109.5 . .
C5A C18A H18C 109.5 . .
H18A C18A H18C 109.5 . .
H18B C18A H18C 109.5 . .
C5B C18B H18D 109.5 . .
C5B C18B H18E 109.5 . .
H18D C18B H18E 109.5 . .
C5B C18B H18F 109.5 . .
H18D C18B H18F 109.5 . .
H18E C18B H18F 109.5 . .
C12 C19 H19A 109.5 . .
C12 C19 H19B 109.5 . .
H19A C19 H19B 109.5 . .
C12 C19 H19C 109.5 . .
H19A C19 H19C 109.5 . .
H19B C19 H19C 109.5 . .
O5 C21 H21A 109.5 . .
O5 C21 H21B 109.5 . .
H21A C21 H21B 109.5 . .
O5 C21 H21C 109.5 . .
H21A C21 H21C 109.5 . .
H21B C21 H21C 109.5 . .

loop_
_geom_bond_atom_site_label_1
_geom_bond_atom_site_label_2
_geom_bond_distance
_geom_bond_site_symmetry_2
Cu1 O1 1.8832(13) .
Cu1 O2 1.8941(15) .
Cu1 O3 1.9013(13) 10_666
Cu1 O4 1.9071(15) 10_666
O1 C2 1.276(2) .
O2 C4 1.275(3) .
O3 C13 1.282(2) .
O3 Cu1 1.9013(13) 11_656
O4 C15 1.269(3) .
O4 Cu1 1.9071(15) 11_656
O5 C7 1.382(2) .
O5 C21 1.416(3) .
C1 C17 1.494(4) .
C1 C2 1.515(3) .
C1 H1A 0.9900 .
C1 H1B 0.9900 .
C2 C3 1.402(3) .
C3 C4 1.409(3) .
C3 C6 1.495(3) .
C4 C5A 1.520(7) .
C4 C5B 1.547(10) .
C5A C18A 1.492(7) .
C5A H5A1 0.9900 .
C5A H5A2 0.9900 .
C5B C18B 1.479(11) .
C5B H5B1 0.9900 .
C5B H5B2 0.9900 .
C6 C11 1.393(3) .
C6 C7 1.403(3) .
C7 C8 1.398(3) .
C8 C9 1.397(3) .
C8 C14 1.493(2) .
C9 C10 1.388(3) .
C9 H9 0.9500 .
C10 C11 1.380(3) .
C10 H10 0.9500 .
C11 H11 0.9500 .
C12 C13 1.508(3) .
C12 C19 1.535(3) .
C12 H12A 0.9900 .
C12 H12B 0.9900 .
C13 C14 1.404(3) .
C14 C15 1.410(3) .
C15 C16 1.514(5) .
C15 C16A 1.528(17) .
C16 C20A 1.533(13) .
C16 C20B 1.567(14) .
C16 C20C 1.81(3) .
C16 H16A 0.9900 .
C16 H16B 0.9900 .
C16 H16C 0.9900 .
C16 H16D 0.9900 .
C16 H16E 0.7932 .
C16 H16F 1.0169 .
C16A C20C 1.56(2) .
C16A H16E 0.9900 .
C16A H16F 0.9900 .
C20A H16F 0.5471 .
C20A H20A 0.9800 .
C20A H20B 0.9800 .
C20A H20C 0.9800 .
C20B H16F 1.0387 .
C20B H20A 1.3276 .
C20B H20B 0.8088 .
C20B H20D 0.9800 .
C20B H20E 0.9800 .
C20B H20F 0.9800 .
C20B H20I 1.4713 .
C20C H20G 0.9800 .
C20C H20H 0.9800 .
C20C H20I 0.9800 .
C17 H17A 0.9800 .
C17 H17B 0.9800 .
C17 H17C 0.9800 .
C18A H18A 0.9800 .
C18A H18B 0.9800 .
C18A H18C 0.9800 .
C18B H18D 0.9800 .
C18B H18E 0.9800 .
C18B H18F 0.9800 .
C19 H19A 0.9800 .
C19 H19B 0.9800 .
C19 H19C 0.9800 .
C21 H21A 0.9800 .
C21 H21B 0.9800 .
C21 H21C 0.9800 .

loop_
_geom_torsion_atom_site_label_1
_geom_torsion_atom_site_label_2
_geom_torsion_atom_site_label_3
_geom_torsion_atom_site_label_4
_geom_torsion
_geom_torsion_site_symmetry_1
O2 Cu1 O1 C2 16.99(18) .
O3 Cu1 O1 C2 125.6(12) 10_666
O4 Cu1 O1 C2 -159.09(18) 10_666
O1 Cu1 O2 C4 -15.7(2) .
O3 Cu1 O2 C4 166.98(19) 10_666
O4 Cu1 O2 C4 75.9(9) 10_666
Cu1 O1 C2 C3 -10.5(3) .
Cu1 O1 C2 C1 170.13(15) .
C17 C1 C2 O1 -32.5(3) .
C17 C1 C2 C3 148.2(2) .
O1 C2 C3 C4 -3.5(4) .
C1 C2 C3 C4 175.8(2) .
O1 C2 C3 C6 174.6(2) .
C1 C2 C3 C6 -6.1(3) .
Cu1 O2 C4 C3 8.0(4) .
Cu1 O2 C4 C5A -165.9(3) .
Cu1 O2 C4 C5B 171.6(4) .
C2 C3 C4 O2 4.8(4) .
C6 C3 C4 O2 -173.3(2) .
C2 C3 C4 C5A 178.3(3) .
C6 C3 C4 C5A 0.2(4) .
C2 C3 C4 C5B -158.0(5) .
C6 C3 C4 C5B 23.9(5) .
O2 C4 C5A C18A -97.6(6) .
C3 C4 C5A C18A 88.2(6) .
C5B C4 C5A C18A -3.1(17) .
O2 C4 C5B C18B 77.7(8) .
C3 C4 C5B C18B -117.5(7) .
C5A C4 C5B C18B -16.8(15) .
C2 C3 C6 C11 76.0(3) .
C4 C3 C6 C11 -105.9(3) .
C2 C3 C6 C7 -102.8(2) .
C4 C3 C6 C7 75.3(3) .
C21 O5 C7 C8 -92.2(2) .
C21 O5 C7 C6 91.2(2) .
C11 C6 C7 O5 176.83(19) .
C3 C6 C7 O5 -4.3(3) .
C11 C6 C7 C8 0.3(3) .
C3 C6 C7 C8 179.14(19) .
O5 C7 C8 C9 -176.16(18) .
C6 C7 C8 C9 0.4(3) .
O5 C7 C8 C14 1.9(3) .
C6 C7 C8 C14 178.41(19) .
C7 C8 C9 C10 -1.0(3) .
C14 C8 C9 C10 -179.0(2) .
C8 C9 C10 C11 0.9(3) .
C9 C10 C11 C6 -0.1(3) .
C7 C6 C11 C10 -0.4(3) .
C3 C6 C11 C10 -179.2(2) .
Cu1 O3 C13 C14 8.3(3) 11_656
Cu1 O3 C13 C12 -173.76(12) 11_656
C19 C12 C13 O3 -75.4(2) .
C19 C12 C13 C14 102.6(2) .
O3 C13 C14 C15 2.5(3) .
C12 C13 C14 C15 -175.3(2) .
O3 C13 C14 C8 -179.37(17) .
C12 C13 C14 C8 2.8(3) .
C9 C8 C14 C13 -81.1(3) .
C7 C8 C14 C13 100.9(2) .
C9 C8 C14 C15 97.1(3) .
C7 C8 C14 C15 -80.9(3) .
Cu1 O4 C15 C14 -7.5(4) 11_656
Cu1 O4 C15 C16 171.3(4) 11_656
Cu1 O4 C15 C16A -178.7(14) 11_656
C13 C14 C15 O4 -2.9(4) .
C8 C14 C15 O4 178.9(2) .
C13 C14 C15 C16 178.3(4) .
C8 C14 C15 C16 0.2(5) .
C13 C14 C15 C16A 166.9(15) .
C8 C14 C15 C16A -11.3(15) .
O4 C15 C16 C20A -9.3(7) .
C14 C15 C16 C20A 169.6(5) .
C16A C15 C16 C20A -65(14) .
O4 C15 C16 C20B 27.3(10) .
C14 C15 C16 C20B -153.8(8) .
C16A C15 C16 C20B -28(14) .
O4 C15 C16 C20C 83.3(10) .
C14 C15 C16 C20C -97.8(9) .
C16A C15 C16 C20C 28(14) .
O4 C15 C16A C20C 87(4) .
C14 C15 C16A C20C -84(4) .
C16 C15 C16A C20C -144(18) .
C15 C16A C20C C16 111(18) .
C15 C16 C20C C16A -61(14) .
C20A C16 C20C C16A 52(15) .
C20B C16 C20C C16A 46(15) .

loop_
_platon_squeeze_void_nr
_platon_squeeze_void_average_x
_platon_squeeze_void_average_y
_platon_squeeze_void_average_z
_platon_squeeze_void_volume
_platon_squeeze_void_count_electrons
_platon_squeeze_void_content
1 0.250 0.750 -0.009 1507 260 ' '
2 0.250 0.250 0.022 309 38 ' '
3 0.750 0.250 -0.013 1507 260 ' '
4 0.750 0.750 -0.040 309 38 ' '
